data_1502310
loop_
_publ_author_name
'Niu, Zhenbin'
'Slebodnick, Carla'
'Schoonover, Daniel'
'Azurmendi, Hugo'
'Harich, Kim'
'Gibson, Harry W.'

_publ_section_title
;
 Pseudocryptand-type [2]pseudorotaxanes based on
 bis(meta-phenylene)-32-crown-10 derivatives and paraquats with remarkably
 improved association constants.
;
_journal_issue 15
_journal_name_full 'Organic letters'
_journal_page_first 3992
_journal_page_last 3995
_journal_paper_doi 10.1021/ol201502r
_journal_volume 13
_journal_year 2011
_chemical_formula_moiety 'C50 H54 N2 O14, C12 H14 N2, 2(F6 P), 2.78(C2 H3 N)'
_chemical_formula_sum 'C67.56 H76.33 F12 N6.78 O14 P2'
_chemical_formula_weight 1497.17
_chemical_name_systematic
; 
 ? 
;
_space_group_IT_number 14
_symmetry_cell_setting monoclinic
_symmetry_space_group_name_Hall '-P 2yn'
_symmetry_space_group_name_H-M 'P 1 21/n 1'
_atom_sites_solution_hydrogens geom
_atom_sites_solution_primary direct
_atom_sites_solution_secondary difmap
_audit_creation_method SHELXL-97
_cell_angle_alpha 90.00
_cell_angle_beta 97.495(2)
_cell_angle_gamma 90.00
_cell_formula_units_Z 4
_cell_length_a 10.6770(2)
_cell_length_b 31.7992(7)
_cell_length_c 21.0198(5)
_cell_measurement_reflns_used 28015
_cell_measurement_temperature 100(2)
_cell_measurement_theta_max 27.4243
_cell_measurement_theta_min 3.6141
_cell_volume 7075.7(3)
_computing_cell_refinement 'CrysAlisPro (Oxford Diffraction, 2009)'
_computing_data_collection 'CrysAlisPro (Oxford Diffraction, 2009)'
_computing_data_reduction 'CrysAlisPro (Oxford Diffraction, 2009)'
_computing_molecular_graphics 'SHELXTL (Sheldrick, G. M. (2008). Acta Cryst. A64, 112-122.)'
_computing_publication_material 'SHELXTL (Sheldrick, G. M. (2008). Acta Cryst. A64, 112-122.)'
_computing_structure_refinement 'SHELXL-97 (Sheldrick, G. M. (2008). Acta Cryst. A64, 112-122.)'
_computing_structure_solution 'SHELXS-97 (Sheldrick, G. M. (2008). Acta Cryst. A64, 112-122.)'
_diffrn_ambient_temperature 100(2)
_diffrn_detector CCD
_diffrn_detector_type 'Oxford Diffraction Sapphire 3 CCD'
_diffrn_measured_fraction_theta_full 0.993
_diffrn_measured_fraction_theta_max 0.984
_diffrn_measurement_device '\k-geometry diffractometer'
_diffrn_measurement_device_type 'Oxford Diffraction Gemini'
_diffrn_measurement_method 'phi and omega scans'
_diffrn_orient_matrix_UB_11 0.0109674000
_diffrn_orient_matrix_UB_12 -0.0208116000
_diffrn_orient_matrix_UB_13 0.0115244000
_diffrn_orient_matrix_UB_21 -0.0025150000
_diffrn_orient_matrix_UB_22 -0.0073668000
_diffrn_orient_matrix_UB_23 -0.0319925000
_diffrn_orient_matrix_UB_31 0.0660672000
_diffrn_orient_matrix_UB_32 0.0031768000
_diffrn_orient_matrix_UB_33 0.0014023000
_diffrn_radiation_monochromator graphite
_diffrn_radiation_probe x-ray
_diffrn_radiation_type MoK\a
_diffrn_radiation_wavelength 0.71073
_diffrn_reflns_av_R_equivalents 0.0567
_diffrn_reflns_av_sigmaI/netI 0.0416
_diffrn_reflns_limit_h_max 13
_diffrn_reflns_limit_h_min -13
_diffrn_reflns_limit_k_max 41
_diffrn_reflns_limit_k_min -41
_diffrn_reflns_limit_l_max 27
_diffrn_reflns_limit_l_min -27
_diffrn_reflns_number 89157
_diffrn_reflns_theta_full 27.00
_diffrn_reflns_theta_max 27.48
_diffrn_reflns_theta_min 3.62
_diffrn_source 'fine-focus sealed tube'
_diffrn_source_current 40
_diffrn_source_voltage 50
_diffrn_standards_decay_% <2%
_diffrn_standards_interval_count 50
_diffrn_standards_number 2
_exptl_absorpt_coefficient_mu 0.161
_exptl_absorpt_correction_type none
_exptl_crystal_colour yellow
_exptl_crystal_density_diffrn 1.405
_exptl_crystal_density_method 'not measured'
_exptl_crystal_description rod
_exptl_crystal_F_000 3116
_exptl_crystal_size_max 0.60
_exptl_crystal_size_mid 0.22
_exptl_crystal_size_min 0.18
_refine_diff_density_max 1.063
_refine_diff_density_min -0.611
_refine_diff_density_rms 0.065
_refine_ls_extinction_method none
_refine_ls_goodness_of_fit_ref 1.047
_refine_ls_hydrogen_treatment constr
_refine_ls_matrix_type full
_refine_ls_number_parameters 1068
_refine_ls_number_reflns 15978
_refine_ls_number_restraints 0
_refine_ls_restrained_S_all 1.047
_refine_ls_R_factor_all 0.0913
_refine_ls_R_factor_gt 0.0646
_refine_ls_shift/su_max 0.001
_refine_ls_shift/su_mean 0.000
_refine_ls_structure_factor_coef Fsqd
_refine_ls_weighting_details 'calc w=1/[\s^2^(Fo^2^)+(0.0798P)^2^+6.8820P] where P=(Fo^2^+2Fc^2^)/3'
_refine_ls_weighting_scheme calc
_refine_ls_wR_factor_gt 0.1619
_refine_ls_wR_factor_ref 0.1837
_reflns_number_gt 11528
_reflns_number_total 15978
_reflns_threshold_expression >2sigma(I)
_cod_data_source_file ol201502r_si_005.cif
_cod_data_source_block cs1675
_cod_original_sg_symbol_H-M 'P 21/n'
_cod_database_code 1502310

loop_
_symmetry_equiv_pos_as_xyz
'x, y, z'
'-x+1/2, y+1/2, -z+1/2'
'-x, -y, -z'
'x-1/2, -y-1/2, z-1/2'

loop_
_atom_site_label
_atom_site_type_symbol
_atom_site_fract_x
_atom_site_fract_y
_atom_site_fract_z
_atom_site_U_iso_or_equiv
_atom_site_adp_type
_atom_site_occupancy
_atom_site_symmetry_multiplicity
_atom_site_calc_flag
_atom_site_refinement_flags
_atom_site_disorder_assembly
_atom_site_disorder_group
P1 P -0.14418(7) 0.46397(2) 0.75330(3) 0.03462(17) Uani 1 1 d . . .
F1A F -0.2664(4) 0.45371(14) 0.7803(2) 0.0582(12) Uani 0.636(8) 1 d P A 1
F2A F -0.1274(8) 0.4180(3) 0.7307(5) 0.0602(19) Uani 0.636(8) 1 d P A 1
F3A F -0.0070(4) 0.47435(14) 0.72796(18) 0.0684(14) Uani 0.636(8) 1 d P A 1
F4A F -0.0593(6) 0.45110(18) 0.8210(2) 0.0634(15) Uani 0.636(8) 1 d P A 1
F5A F -0.2098(4) 0.47876(14) 0.68704(16) 0.0698(16) Uani 0.636(8) 1 d P A 1
F6A F -0.1448(7) 0.51091(12) 0.7789(3) 0.0779(17) Uani 0.636(8) 1 d P A 1
F1B F -0.2208(10) 0.4348(3) 0.7998(4) 0.082(3) Uani 0.364(8) 1 d P A 2
F2B F -0.0969(14) 0.4224(5) 0.7234(6) 0.064(4) Uani 0.364(8) 1 d P A 2
F3B F -0.0925(8) 0.4924(2) 0.7047(3) 0.071(3) Uani 0.364(8) 1 d P A 2
F4B F -0.0405(9) 0.4686(3) 0.8045(5) 0.071(3) Uani 0.364(8) 1 d P A 2
F5B F -0.2735(7) 0.4571(2) 0.6980(3) 0.069(2) Uani 0.364(8) 1 d P A 2
F6B F -0.2194(9) 0.5042(3) 0.7787(4) 0.065(2) Uani 0.364(8) 1 d P A 2
P2 P 0.05171(8) 0.73857(3) 0.50315(4) 0.0482(2) Uani 1 1 d . . .
F7 F 0.0760(2) 0.68924(6) 0.49919(9) 0.0632(5) Uani 1 1 d . . .
F8 F 0.17723(18) 0.74227(6) 0.55420(8) 0.0539(5) Uani 1 1 d . . .
F9 F 0.1344(2) 0.74625(7) 0.44568(9) 0.0637(6) Uani 1 1 d . . .
F10 F -0.02894(17) 0.73067(6) 0.56115(9) 0.0560(5) Uani 1 1 d . . .
F11 F -0.0715(2) 0.73454(9) 0.45287(11) 0.0912(9) Uani 1 1 d . . .
F12 F 0.0312(3) 0.78778(7) 0.50809(12) 0.0828(7) Uani 1 1 d . . .
O1 O -0.22615(18) 0.61159(6) 0.61004(8) 0.0380(4) Uani 1 1 d . . .
O2 O -0.1252(2) 0.59935(9) 0.48998(10) 0.0637(7) Uani 1 1 d . . .
O3 O 0.1010(3) 0.56968(14) 0.45942(15) 0.1159(15) Uani 1 1 d . . .
O4 O 0.3310(2) 0.58720(9) 0.54276(12) 0.0686(7) Uani 1 1 d . . .
O5 O 0.45522(19) 0.63854(6) 0.64380(9) 0.0380(4) Uani 1 1 d . . .
O6 O -0.20196(19) 0.73535(5) 0.73719(10) 0.0402(5) Uani 1 1 d . B .
O7A O -0.1103(2) 0.81682(7) 0.74527(15) 0.0320(6) Uani 0.778(3) 1 d P B 1
O8A O 0.0838(2) 0.87587(8) 0.71990(15) 0.0342(6) Uani 0.778(3) 1 d P B 1
O7B O -0.0833(8) 0.8227(2) 0.7892(6) 0.036(2) Uani 0.222(3) 1 d P B 2
O8B O 0.1090(10) 0.8799(3) 0.7581(6) 0.040(2) Uani 0.222(3) 1 d P B 2
O9 O 0.32528(17) 0.84909(5) 0.70119(10) 0.0398(5) Uani 1 1 d . . .
O10 O 0.46161(19) 0.77253(5) 0.74742(9) 0.0370(4) Uani 1 1 d . . .
O11 O -0.04156(15) 0.57878(5) 0.84843(8) 0.0256(3) Uani 1 1 d . . .
O12 O -0.10082(16) 0.53451(6) 0.92206(8) 0.0344(4) Uani 1 1 d . . .
O13 O 0.39622(15) 0.64444(5) 0.90205(8) 0.0283(4) Uani 1 1 d . B .
O14 O 0.48565(17) 0.60522(6) 0.98469(9) 0.0410(5) Uani 1 1 d . B .
N1 N 0.18598(18) 0.54348(6) 0.85614(9) 0.0226(4) Uani 1 1 d . . .
N2 N 0.18196(18) 0.64976(6) 0.95460(9) 0.0240(4) Uani 1 1 d . . .
C1 C -0.2141(2) 0.63197(8) 0.66825(12) 0.0295(5) Uani 1 1 d . . .
C2 C -0.2137(2) 0.67506(8) 0.67497(12) 0.0317(5) Uani 1 1 d . . .
H2 H -0.2241 0.6927 0.6382 0.038 Uiso 1 1 calc R . .
C3 C -0.1979(2) 0.69252(7) 0.73637(13) 0.0304(5) Uani 1 1 d . . .
C4 C -0.1814(2) 0.66727(7) 0.79080(12) 0.0260(5) Uani 1 1 d . . .
H4 H -0.1685 0.6794 0.8324 0.031 Uiso 1 1 calc R . .
C5 C -0.1841(2) 0.62357(7) 0.78303(11) 0.0231(5) Uani 1 1 d . . .
C6 C -0.2017(2) 0.60595(7) 0.72205(11) 0.0265(5) Uani 1 1 d . . .
H6 H -0.2052 0.5763 0.7170 0.032 Uiso 1 1 calc R . .
C7 C 0.4666(2) 0.66140(8) 0.69947(13) 0.0312(5) Uani 1 1 d . B .
C8 C 0.4587(2) 0.70501(8) 0.69294(13) 0.0334(6) Uani 1 1 d . . .
H8 H 0.4449 0.7177 0.6517 0.040 Uiso 1 1 calc R B .
C9 C 0.4714(2) 0.72951(7) 0.74797(13) 0.0304(5) Uani 1 1 d . B .
C10 C 0.4924(2) 0.71137(7) 0.80871(12) 0.0286(5) Uani 1 1 d . . .
H10 H 0.5020 0.7286 0.8459 0.034 Uiso 1 1 calc R B .
C11 C 0.4991(2) 0.66804(8) 0.81452(12) 0.0281(5) Uani 1 1 d . B .
C12 C 0.4857(2) 0.64286(8) 0.75987(13) 0.0303(5) Uani 1 1 d . . .
H12 H 0.4896 0.6131 0.7638 0.036 Uiso 1 1 calc R B .
C13 C -0.2461(3) 0.63725(11) 0.55410(13) 0.0512(8) Uani 1 1 d . . .
H13A H -0.1773 0.6582 0.5547 0.061 Uiso 1 1 calc R . .
H13B H -0.3273 0.6525 0.5526 0.061 Uiso 1 1 calc R . .
C14 C -0.2483(3) 0.60914(12) 0.49642(15) 0.0562(9) Uani 1 1 d . . .
H14A H -0.2967 0.5832 0.5024 0.067 Uiso 1 1 calc R . .
H14B H -0.2889 0.6238 0.4575 0.067 Uiso 1 1 calc R . .
C15 C -0.1136(4) 0.57593(14) 0.43311(16) 0.0674(11) Uani 1 1 d . . .
H15A H -0.1215 0.5455 0.4416 0.081 Uiso 1 1 calc R B .
H15B H -0.1815 0.5841 0.3987 0.081 Uiso 1 1 calc R . .
C16 C 0.0062(4) 0.58452(19) 0.41369(19) 0.0931(17) Uani 1 1 d . . .
H16A H 0.0124 0.5708 0.3720 0.112 Uiso 1 1 calc R . .
H16B H 0.0161 0.6152 0.4082 0.112 Uiso 1 1 calc R . .
C17A C 0.2197(5) 0.5841(3) 0.4401(2) 0.095(2) Uani 0.755(7) 1 d P B 1
H17B H 0.2258 0.6151 0.4435 0.115 Uiso 0.755(7) 1 calc PR B 1
H17A H 0.2247 0.5761 0.3950 0.115 Uiso 0.755(7) 1 calc PR B 1
C17B C 0.2181(16) 0.5305(8) 0.4730(7) 0.095(2) Uani 0.245(7) 1 d P B 2
H17D H 0.2119 0.5135 0.5119 0.115 Uiso 0.245(7) 1 calc PR B 2
H17C H 0.2233 0.5122 0.4354 0.115 Uiso 0.245(7) 1 calc PR B 2
C18 C 0.3226(4) 0.56437(18) 0.4826(2) 0.0876(15) Uani 1 1 d . B .
H18A H 0.3040 0.5343 0.4892 0.131 Uiso 0.778(3) 1 calc PR B 1
H18B H 0.4030 0.5665 0.4641 0.131 Uiso 0.778(3) 1 calc PR B 1
H18C H 0.4050 0.5506 0.4798 0.131 Uiso 0.222(3) 1 calc PR B 2
H18D H 0.3078 0.5848 0.4469 0.131 Uiso 0.222(3) 1 calc PR B 2
C19A C 0.4481(4) 0.57610(13) 0.58433(18) 0.0433(9) Uani 0.778(3) 1 d P B 1
H19B H 0.5215 0.5865 0.5646 0.052 Uiso 0.778(3) 1 calc PR B 1
H19A H 0.4548 0.5451 0.5876 0.052 Uiso 0.778(3) 1 calc PR B 1
C20A C 0.4523(3) 0.59444(10) 0.65054(16) 0.0333(7) Uani 0.778(3) 1 d P B 1
H20A H 0.3767 0.5858 0.6700 0.040 Uiso 0.778(3) 1 calc PR B 1
H20B H 0.5285 0.5846 0.6784 0.040 Uiso 0.778(3) 1 calc PR B 1
C19B C 0.4113(16) 0.6221(4) 0.5236(7) 0.051(4) Uani 0.222(3) 1 d P B 2
H19C H 0.3777 0.6331 0.4807 0.061 Uiso 0.222(3) 1 calc PR B 2
H19D H 0.4993 0.6125 0.5227 0.061 Uiso 0.222(3) 1 calc PR B 2
C20B C 0.4050(15) 0.6556(4) 0.5753(6) 0.044(3) Uani 0.222(3) 1 d P B 2
H20C H 0.3164 0.6650 0.5746 0.053 Uiso 0.222(3) 1 calc PR B 2
H20D H 0.4559 0.6802 0.5657 0.053 Uiso 0.222(3) 1 calc PR B 2
C21 C -0.1779(3) 0.75507(8) 0.79807(16) 0.0432(7) Uani 1 1 d . . .
H21A H -0.0897 0.7501 0.8178 0.052 Uiso 0.778(3) 1 calc PR B 1
H21B H -0.2361 0.7445 0.8274 0.052 Uiso 0.778(3) 1 calc PR B 1
H21C H -0.0921 0.7455 0.8156 0.052 Uiso 0.222(3) 1 calc PR B 2
H21D H -0.2359 0.7409 0.8243 0.052 Uiso 0.222(3) 1 calc PR B 2
C22A C -0.2007(4) 0.80144(11) 0.7834(2) 0.0302(8) Uani 0.778(3) 1 d P B 1
H22A H -0.2868 0.8053 0.7602 0.036 Uiso 0.778(3) 1 calc PR B 1
H22B H -0.1946 0.8175 0.8240 0.036 Uiso 0.778(3) 1 calc PR B 1
C23A C -0.1325(3) 0.86037(10) 0.7317(2) 0.0413(9) Uani 0.778(3) 1 d P B 1
H23B H -0.1209 0.8766 0.7722 0.050 Uiso 0.778(3) 1 calc PR B 1
H23A H -0.2206 0.8643 0.7113 0.050 Uiso 0.778(3) 1 calc PR B 1
C24A C -0.0434(3) 0.87652(11) 0.68777(19) 0.0391(8) Uani 0.778(3) 1 d P B 1
H24A H -0.0494 0.8588 0.6488 0.047 Uiso 0.778(3) 1 calc PR B 1
H24B H -0.0669 0.9056 0.6744 0.047 Uiso 0.778(3) 1 calc PR B 1
C22B C -0.1811(12) 0.8031(4) 0.8185(8) 0.029(3) Uani 0.222(3) 1 d P B 2
H22C H -0.2642 0.8158 0.8030 0.035 Uiso 0.222(3) 1 calc PR B 2
H22D H -0.1652 0.8059 0.8658 0.035 Uiso 0.222(3) 1 calc PR B 2
C23B C -0.0863(14) 0.8676(4) 0.8002(9) 0.054(4) Uani 0.222(3) 1 d P B 2
H23D H -0.0442 0.8741 0.8439 0.065 Uiso 0.222(3) 1 calc PR B 2
H23C H -0.1750 0.8772 0.7970 0.065 Uiso 0.222(3) 1 calc PR B 2
C24B C -0.0200(15) 0.8901(4) 0.7513(10) 0.063(5) Uani 0.222(3) 1 d P B 2
H24C H -0.0596 0.8823 0.7077 0.075 Uiso 0.222(3) 1 calc PR B 2
H24D H -0.0297 0.9208 0.7564 0.075 Uiso 0.222(3) 1 calc PR B 2
C25 C 0.1653(3) 0.90032(9) 0.6885(2) 0.0566(9) Uani 1 1 d . . .
H25B H 0.1461 0.9305 0.6940 0.068 Uiso 0.778(3) 1 calc PR B 1
H25A H 0.1519 0.8939 0.6420 0.068 Uiso 0.778(3) 1 calc PR B 1
H25C H 0.1364 0.8840 0.6492 0.068 Uiso 0.222(3) 1 calc PR B 2
H25D H 0.1464 0.9306 0.6815 0.068 Uiso 0.222(3) 1 calc PR B 2
C26 C 0.3016(3) 0.89195(8) 0.71479(15) 0.0391(6) Uani 1 1 d . B .
H26A H 0.3584 0.9106 0.6940 0.047 Uiso 1 1 calc R . .
H26B H 0.3157 0.8971 0.7616 0.047 Uiso 1 1 calc R . .
C27 C 0.4548(3) 0.84017(8) 0.70096(15) 0.0398(6) Uani 1 1 d . . .
H27B H 0.5031 0.8473 0.7430 0.048 Uiso 1 1 calc R . .
H27A H 0.4889 0.8568 0.6673 0.048 Uiso 1 1 calc R . .
C28 C 0.4659(3) 0.79389(8) 0.68772(14) 0.0402(6) Uani 1 1 d . . .
H28A H 0.3953 0.7846 0.6556 0.048 Uiso 1 1 calc R . .
H28B H 0.5465 0.7879 0.6710 0.048 Uiso 1 1 calc R . .
C29 C -0.1694(2) 0.59576(7) 0.84103(11) 0.0262(5) Uani 1 1 d . . .
H29B H -0.1832 0.6121 0.8796 0.031 Uiso 1 1 calc R . .
H29A H -0.2319 0.5726 0.8355 0.031 Uiso 1 1 calc R . .
C30 C -0.0222(2) 0.54725(7) 0.89063(11) 0.0244(5) Uani 1 1 d . . .
C31 C 0.1092(2) 0.52930(7) 0.89574(10) 0.0229(4) Uani 1 1 d . . .
C32 C 0.1427(2) 0.49886(8) 0.94361(11) 0.0292(5) Uani 1 1 d . . .
H32 H 0.0824 0.4890 0.9696 0.035 Uiso 1 1 calc R . .
C33 C 0.2632(2) 0.48371(8) 0.95204(12) 0.0315(5) Uani 1 1 d . . .
H33 H 0.2885 0.4636 0.9846 0.038 Uiso 1 1 calc R . .
C34 C 0.3500(2) 0.49823(7) 0.91177(11) 0.0261(5) Uani 1 1 d . . .
C35 C 0.4773(2) 0.48457(8) 0.91754(13) 0.0337(6) Uani 1 1 d . . .
H35 H 0.5079 0.4653 0.9505 0.040 Uiso 1 1 calc R . .
C36 C 0.5566(2) 0.49877(8) 0.87628(13) 0.0347(6) Uani 1 1 d . . .
H36 H 0.6423 0.4899 0.8811 0.042 Uiso 1 1 calc R . .
C37 C 0.5108(2) 0.52679(8) 0.82630(13) 0.0341(6) Uani 1 1 d . . .
H37 H 0.5653 0.5359 0.7967 0.041 Uiso 1 1 calc R . .
C38 C 0.3890(2) 0.54081(8) 0.82020(12) 0.0307(5) Uani 1 1 d . . .
H38 H 0.3597 0.5597 0.7865 0.037 Uiso 1 1 calc R . .
C39 C 0.3057(2) 0.52756(7) 0.86338(10) 0.0232(4) Uani 1 1 d . . .
C40 C 0.5200(2) 0.64796(8) 0.87999(13) 0.0310(5) Uani 1 1 d . . .
H40A H 0.5586 0.6198 0.8775 0.037 Uiso 1 1 calc R B .
H40B H 0.5771 0.6655 0.9100 0.037 Uiso 1 1 calc R . .
C41 C 0.3949(2) 0.62254(7) 0.95600(11) 0.0279(5) Uani 1 1 d . . .
C42 C 0.2663(2) 0.62160(7) 0.97820(11) 0.0257(5) Uani 1 1 d . B .
C43 C 0.2446(3) 0.59088(8) 1.02384(12) 0.0337(6) Uani 1 1 d . . .
H43 H 0.3097 0.5719 1.0402 0.040 Uiso 1 1 calc R B .
C44 C 0.1284(3) 0.58881(9) 1.04406(13) 0.0383(6) Uani 1 1 d . B .
H44 H 0.1108 0.5677 1.0736 0.046 Uiso 1 1 calc R . .
C45 C 0.0351(2) 0.61805(8) 1.02097(12) 0.0315(5) Uani 1 1 d . . .
C46 C -0.0878(3) 0.61904(10) 1.04003(14) 0.0423(7) Uani 1 1 d . B .
H46 H -0.1117 0.5980 1.0683 0.051 Uiso 1 1 calc R . .
C47 C -0.1717(3) 0.64962(10) 1.01844(15) 0.0445(7) Uani 1 1 d . . .
H47 H -0.2534 0.6498 1.0317 0.053 Uiso 1 1 calc R B .
C48 C -0.1378(3) 0.68101(9) 0.97650(13) 0.0378(6) Uani 1 1 d . B .
H48 H -0.1962 0.7027 0.9626 0.045 Uiso 1 1 calc R . .
C49 C -0.0224(2) 0.68060(8) 0.95561(12) 0.0316(5) Uani 1 1 d . . .
H49 H -0.0017 0.7016 0.9266 0.038 Uiso 1 1 calc R B .
C50 C 0.0673(2) 0.64896(7) 0.97677(11) 0.0255(5) Uani 1 1 d . B .
N3 N 0.0730(2) 0.58007(6) 0.64329(11) 0.0356(5) Uani 1 1 d . . .
N4 N 0.1956(2) 0.76971(7) 0.81064(11) 0.0347(5) Uani 1 1 d . . .
C51 C 0.0904(3) 0.61583(8) 0.61092(13) 0.0360(6) Uani 1 1 d . . .
H51 H 0.0841 0.6154 0.5654 0.043 Uiso 1 1 calc R . .
C52 C 0.1172(2) 0.65279(8) 0.64342(12) 0.0313(5) Uani 1 1 d . . .
H52 H 0.1294 0.6777 0.6201 0.038 Uiso 1 1 calc R . .
C53 C 0.1268(2) 0.65445(7) 0.71031(12) 0.0257(5) Uani 1 1 d . . .
C54 C 0.1138(2) 0.61656(8) 0.74220(12) 0.0297(5) Uani 1 1 d . . .
H54 H 0.1236 0.6159 0.7878 0.036 Uiso 1 1 calc R . .
C55 C 0.0868(2) 0.58008(8) 0.70783(14) 0.0347(6) Uani 1 1 d . . .
H55 H 0.0778 0.5545 0.7301 0.042 Uiso 1 1 calc R . .
C56 C 0.0328(4) 0.54143(9) 0.60650(18) 0.0547(8) Uani 1 1 d . . .
H56C H -0.0592 0.5417 0.5950 0.082 Uiso 1 1 calc R . .
H56B H 0.0576 0.5166 0.6329 0.082 Uiso 1 1 calc R . .
H56A H 0.0735 0.5405 0.5673 0.082 Uiso 1 1 calc R . .
C57 C 0.1562(2) 0.77026(8) 0.74703(13) 0.0346(6) Uani 1 1 d . . .
H57 H 0.1449 0.7964 0.7251 0.042 Uiso 1 1 calc R . .
C58 C 0.1324(2) 0.73338(8) 0.71372(12) 0.0304(5) Uani 1 1 d . . .
H58 H 0.1056 0.7341 0.6688 0.036 Uiso 1 1 calc R . .
C59 C 0.1474(2) 0.69467(7) 0.74550(11) 0.0258(5) Uani 1 1 d . . .
C60 C 0.1838(2) 0.69528(8) 0.81145(12) 0.0304(5) Uani 1 1 d . . .
H60 H 0.1921 0.6697 0.8348 0.037 Uiso 1 1 calc R . .
C61 C 0.2078(2) 0.73290(9) 0.84287(13) 0.0350(6) Uani 1 1 d . . .
H61 H 0.2334 0.7330 0.8879 0.042 Uiso 1 1 calc R . .
C62 C 0.2278(3) 0.80967(10) 0.84469(17) 0.0527(8) Uani 1 1 d . . .
H62A H 0.3129 0.8184 0.8376 0.079 Uiso 1 1 calc R . .
H62C H 0.2251 0.8057 0.8907 0.079 Uiso 1 1 calc R . .
H62B H 0.1668 0.8314 0.8283 0.079 Uiso 1 1 calc R . .
N5A N 0.4863(5) 0.64383(19) 0.4143(2) 0.0913(16) Uani 0.778(3) 1 d P B 1
C63A C 0.4430(5) 0.6637(2) 0.4514(2) 0.0731(15) Uani 0.778(3) 1 d P B 1
C64A C 0.3885(5) 0.6895(2) 0.5006(3) 0.0822(18) Uani 0.778(3) 1 d P B 1
H64B H 0.3056 0.7003 0.4823 0.123 Uiso 0.778(3) 1 calc PR B 1
H64C H 0.4450 0.7131 0.5137 0.123 Uiso 0.778(3) 1 calc PR B 1
H64A H 0.3791 0.6720 0.5380 0.123 Uiso 0.778(3) 1 calc PR B 1
N6 N -0.3497(4) 0.73608(13) 0.5144(3) 0.1036(15) Uani 1 1 d . . .
C65 C -0.3022(5) 0.76083(13) 0.5511(2) 0.0837(15) Uani 1 1 d . . .
C66 C -0.2339(4) 0.79089(12) 0.59071(17) 0.0724(12) Uani 1 1 d . . .
H66A H -0.1589 0.7994 0.5716 0.109 Uiso 1 1 calc R . .
H66B H -0.2078 0.7787 0.6332 0.109 Uiso 1 1 calc R . .
H66C H -0.2874 0.8155 0.5950 0.109 Uiso 1 1 calc R . .
N7A N 0.2874(4) 0.50259(13) 0.6726(2) 0.0728(13) Uani 0.778(3) 1 d P B 1
C67A C 0.3658(4) 0.47974(13) 0.6718(2) 0.0461(9) Uani 0.778(3) 1 d P B 1
C68A C 0.4683(6) 0.45002(18) 0.6711(3) 0.0812(17) Uani 0.778(3) 1 d P B 1
H68B H 0.5105 0.4549 0.6331 0.122 Uiso 0.778(3) 1 calc PR B 1
H68A H 0.4347 0.4213 0.6699 0.122 Uiso 0.778(3) 1 calc PR B 1
H68C H 0.5292 0.4537 0.7098 0.122 Uiso 0.778(3) 1 calc PR B 1
N7B N 0.5463(17) 0.5347(6) 0.6361(9) 0.085(5) Uiso 0.222(3) 1 d P B 2
C67B C 0.456(2) 0.5034(8) 0.6278(12) 0.095(7) Uiso 0.222(3) 1 d P B 2
C68B C 0.392(3) 0.4733(11) 0.6149(18) 0.145(12) Uiso 0.222(3) 1 d P B 2
H68F H 0.3227 0.4730 0.6415 0.217 Uiso 0.222(3) 1 calc PR B 2
H68E H 0.4424 0.4477 0.6231 0.217 Uiso 0.222(3) 1 calc PR B 2
H68D H 0.3561 0.4743 0.5695 0.217 Uiso 0.222(3) 1 calc PR B 2

loop_
_atom_site_aniso_label
_atom_site_aniso_U_11
_atom_site_aniso_U_22
_atom_site_aniso_U_33
_atom_site_aniso_U_23
_atom_site_aniso_U_13
_atom_site_aniso_U_12
P1 0.0506(4) 0.0214(3) 0.0332(4) 0.0007(3) 0.0108(3) -0.0015(3)
F1A 0.051(2) 0.054(2) 0.076(3) -0.0121(19) 0.0341(19) 0.0003(16)
F2A 0.077(3) 0.034(2) 0.080(4) -0.020(2) 0.046(2) -0.007(2)
F3A 0.061(3) 0.075(3) 0.072(2) 0.0222(19) 0.0214(19) -0.023(2)
F4A 0.087(3) 0.071(3) 0.0336(18) 0.0107(19) 0.0113(17) 0.029(3)
F5A 0.084(3) 0.073(3) 0.0459(18) 0.0031(17) -0.0148(18) 0.013(3)
F6A 0.121(5) 0.0223(15) 0.085(3) -0.0141(15) -0.007(3) 0.003(2)
F1B 0.092(6) 0.080(6) 0.081(5) 0.040(4) 0.033(4) -0.012(5)
F2B 0.098(9) 0.049(6) 0.040(4) -0.010(3) -0.002(6) 0.043(6)
F3B 0.092(7) 0.052(4) 0.078(5) 0.007(3) 0.049(5) -0.023(4)
F4B 0.053(4) 0.084(7) 0.068(6) -0.038(5) -0.027(4) 0.015(4)
F5B 0.062(4) 0.050(4) 0.084(5) 0.005(3) -0.031(3) -0.011(3)
F6B 0.070(5) 0.057(4) 0.071(4) -0.007(3) 0.025(4) 0.026(4)
P2 0.0507(5) 0.0549(5) 0.0374(4) 0.0211(3) -0.0008(3) -0.0171(4)
F7 0.0879(15) 0.0548(11) 0.0479(11) 0.0037(9) 0.0127(10) -0.0272(10)
F8 0.0539(11) 0.0673(12) 0.0393(9) 0.0025(8) 0.0013(8) -0.0200(9)
F9 0.0735(14) 0.0802(14) 0.0374(10) 0.0182(9) 0.0071(9) -0.0302(11)
F10 0.0481(10) 0.0683(12) 0.0520(11) 0.0315(9) 0.0084(8) -0.0004(9)
F11 0.0657(14) 0.144(2) 0.0567(13) 0.0505(14) -0.0200(11) -0.0358(14)
F12 0.1083(19) 0.0550(13) 0.0881(16) 0.0369(12) 0.0241(14) 0.0036(12)
O1 0.0384(10) 0.0482(11) 0.0268(9) 0.0054(8) 0.0014(8) 0.0046(8)
O2 0.0563(15) 0.100(2) 0.0363(12) -0.0202(12) 0.0107(10) -0.0157(13)
O3 0.0605(18) 0.226(4) 0.0622(18) -0.075(2) 0.0115(15) 0.009(2)
O4 0.0487(14) 0.096(2) 0.0641(16) -0.0358(14) 0.0187(12) -0.0052(13)
O5 0.0493(12) 0.0350(10) 0.0324(10) 0.0018(8) 0.0150(8) 0.0053(8)
O6 0.0467(11) 0.0230(9) 0.0533(12) 0.0097(8) 0.0155(9) 0.0067(8)
O7A 0.0297(12) 0.0192(11) 0.0476(16) 0.0020(11) 0.0071(11) 0.0019(9)
O8A 0.0314(13) 0.0279(13) 0.0439(16) 0.0097(12) 0.0065(13) 0.0006(9)
O7B 0.033(5) 0.020(4) 0.057(6) 0.000(4) 0.018(4) 0.005(3)
O8B 0.043(6) 0.030(5) 0.051(6) 0.011(5) 0.025(5) 0.005(4)
O9 0.0336(10) 0.0227(9) 0.0638(13) 0.0044(8) 0.0085(9) 0.0006(7)
O10 0.0494(11) 0.0229(9) 0.0416(10) 0.0056(7) 0.0162(9) 0.0071(8)
O11 0.0221(8) 0.0247(8) 0.0304(9) 0.0103(6) 0.0050(7) 0.0037(6)
O12 0.0310(9) 0.0443(10) 0.0301(9) 0.0175(8) 0.0121(7) 0.0076(8)
O13 0.0223(8) 0.0311(9) 0.0322(9) 0.0088(7) 0.0060(7) 0.0045(7)
O14 0.0321(10) 0.0448(11) 0.0450(11) 0.0192(9) 0.0011(8) 0.0086(8)
N1 0.0247(10) 0.0216(9) 0.0213(9) 0.0041(7) 0.0021(7) 0.0000(7)
N2 0.0247(10) 0.0251(9) 0.0217(9) 0.0013(7) 0.0008(7) -0.0001(7)
C1 0.0215(11) 0.0393(14) 0.0273(12) 0.0039(10) 0.0021(9) 0.0059(10)
C2 0.0252(12) 0.0390(14) 0.0314(13) 0.0149(10) 0.0058(10) 0.0080(10)
C3 0.0236(12) 0.0233(11) 0.0456(15) 0.0101(10) 0.0095(10) 0.0056(9)
C4 0.0220(11) 0.0252(11) 0.0317(12) 0.0032(9) 0.0066(9) 0.0031(9)
C5 0.0158(10) 0.0252(11) 0.0285(11) 0.0051(9) 0.0043(9) 0.0035(8)
C6 0.0205(11) 0.0269(11) 0.0320(12) 0.0046(9) 0.0031(9) 0.0036(9)
C7 0.0281(12) 0.0286(12) 0.0400(14) -0.0020(10) 0.0162(11) 0.0010(10)
C8 0.0376(14) 0.0320(13) 0.0345(13) 0.0055(10) 0.0191(11) 0.0042(10)
C9 0.0286(12) 0.0235(11) 0.0420(14) 0.0034(10) 0.0157(11) 0.0044(9)
C10 0.0241(12) 0.0283(12) 0.0356(13) -0.0002(10) 0.0125(10) 0.0040(9)
C11 0.0169(11) 0.0298(12) 0.0393(13) 0.0057(10) 0.0095(9) 0.0043(9)
C12 0.0241(12) 0.0255(12) 0.0433(14) 0.0039(10) 0.0124(10) 0.0005(9)
C13 0.057(2) 0.065(2) 0.0282(14) 0.0104(13) -0.0056(13) 0.0118(16)
C14 0.062(2) 0.073(2) 0.0308(15) 0.0029(14) -0.0052(14) 0.0051(17)
C15 0.079(3) 0.088(3) 0.0358(17) -0.0204(17) 0.0064(17) -0.018(2)
C16 0.078(3) 0.161(5) 0.045(2) -0.044(3) 0.024(2) -0.039(3)
C17A 0.059(3) 0.201(7) 0.028(2) -0.022(3) 0.012(2) -0.015(4)
C17B 0.059(3) 0.201(7) 0.028(2) -0.022(3) 0.012(2) -0.015(4)
C18 0.066(3) 0.135(4) 0.064(3) -0.046(3) 0.018(2) -0.002(3)
C19A 0.040(2) 0.054(2) 0.0374(19) -0.0140(16) 0.0112(16) 0.0001(17)
C20A 0.0371(18) 0.0326(17) 0.0309(17) -0.0045(13) 0.0066(14) -0.0036(14)
C19B 0.073(10) 0.042(7) 0.040(7) -0.012(6) 0.015(7) -0.003(7)
C20B 0.062(9) 0.037(7) 0.035(7) -0.005(5) 0.010(6) -0.001(6)
C21 0.0341(15) 0.0241(12) 0.073(2) 0.0033(13) 0.0153(14) -0.0002(11)
C22A 0.0270(18) 0.0250(17) 0.038(2) -0.0055(17) 0.0020(17) 0.0005(13)
C23A 0.0318(18) 0.0191(15) 0.073(3) 0.0055(16) 0.0066(17) 0.0032(13)
C24A 0.0309(18) 0.0302(17) 0.054(2) 0.0108(15) -0.0015(16) 0.0038(13)
C22B 0.023(6) 0.019(5) 0.046(8) 0.003(6) 0.008(6) 0.003(4)
C23B 0.050(8) 0.028(6) 0.094(12) 0.007(7) 0.044(8) 0.007(6)
C24B 0.059(9) 0.029(7) 0.108(14) 0.020(8) 0.042(9) 0.020(6)
C25 0.0423(17) 0.0313(15) 0.099(3) 0.0232(16) 0.0184(17) 0.0044(12)
C26 0.0375(15) 0.0207(12) 0.0614(18) 0.0058(11) 0.0147(13) 0.0011(10)
C27 0.0353(14) 0.0289(13) 0.0571(18) 0.0123(12) 0.0131(13) 0.0026(11)
C28 0.0499(17) 0.0300(13) 0.0445(16) 0.0096(11) 0.0211(13) 0.0056(12)
C29 0.0230(11) 0.0262(11) 0.0304(12) 0.0061(9) 0.0067(9) 0.0048(9)
C30 0.0287(12) 0.0242(11) 0.0206(11) 0.0047(8) 0.0043(9) 0.0015(9)
C31 0.0265(11) 0.0225(11) 0.0196(10) 0.0033(8) 0.0022(9) 0.0012(9)
C32 0.0320(13) 0.0320(12) 0.0249(12) 0.0099(9) 0.0086(10) 0.0059(10)
C33 0.0381(14) 0.0308(12) 0.0264(12) 0.0128(10) 0.0072(10) 0.0102(10)
C34 0.0295(12) 0.0228(11) 0.0258(11) 0.0032(9) 0.0031(9) 0.0050(9)
C35 0.0340(14) 0.0328(13) 0.0343(13) 0.0101(10) 0.0039(11) 0.0112(10)
C36 0.0266(13) 0.0387(14) 0.0392(14) 0.0053(11) 0.0058(11) 0.0097(10)
C37 0.0278(13) 0.0358(13) 0.0402(14) 0.0097(11) 0.0104(11) 0.0003(10)
C38 0.0290(13) 0.0315(12) 0.0317(13) 0.0118(10) 0.0041(10) 0.0004(10)
C39 0.0262(11) 0.0218(10) 0.0211(11) 0.0020(8) 0.0016(9) -0.0005(9)
C40 0.0206(11) 0.0326(13) 0.0408(14) 0.0094(10) 0.0072(10) 0.0057(9)
C41 0.0314(13) 0.0231(11) 0.0284(12) 0.0051(9) 0.0007(10) 0.0030(9)
C42 0.0293(12) 0.0251(11) 0.0220(11) 0.0025(9) 0.0009(9) -0.0002(9)
C43 0.0395(14) 0.0311(13) 0.0302(13) 0.0098(10) 0.0035(11) 0.0039(11)
C44 0.0492(16) 0.0364(14) 0.0311(13) 0.0103(11) 0.0119(12) -0.0028(12)
C45 0.0361(14) 0.0344(13) 0.0253(12) -0.0033(10) 0.0086(10) -0.0061(10)
C46 0.0414(16) 0.0514(17) 0.0375(15) -0.0023(12) 0.0178(12) -0.0101(13)
C47 0.0337(15) 0.0572(18) 0.0456(16) -0.0122(14) 0.0167(13) -0.0055(13)
C48 0.0302(13) 0.0426(15) 0.0402(15) -0.0102(12) 0.0037(11) 0.0014(11)
C49 0.0288(13) 0.0335(13) 0.0316(13) -0.0029(10) 0.0011(10) -0.0004(10)
C50 0.0267(12) 0.0295(12) 0.0199(11) -0.0043(9) 0.0020(9) -0.0041(9)
N3 0.0368(12) 0.0260(10) 0.0463(13) 0.0040(9) 0.0136(10) 0.0037(9)
N4 0.0278(11) 0.0365(12) 0.0391(12) -0.0014(9) 0.0018(9) -0.0026(9)
C51 0.0400(15) 0.0329(13) 0.0368(14) 0.0061(11) 0.0114(11) 0.0021(11)
C52 0.0323(13) 0.0302(12) 0.0316(13) 0.0101(10) 0.0044(10) 0.0008(10)
C53 0.0156(10) 0.0283(12) 0.0334(12) 0.0110(9) 0.0038(9) 0.0024(8)
C54 0.0223(11) 0.0329(13) 0.0344(13) 0.0147(10) 0.0055(10) 0.0034(9)
C55 0.0280(13) 0.0284(12) 0.0493(16) 0.0152(11) 0.0107(11) 0.0050(10)
C56 0.068(2) 0.0308(15) 0.068(2) -0.0063(14) 0.0184(18) -0.0016(14)
C57 0.0310(13) 0.0341(13) 0.0384(14) 0.0090(11) 0.0033(11) 0.0009(10)
C58 0.0315(13) 0.0299(12) 0.0296(12) 0.0077(10) 0.0035(10) 0.0008(10)
C59 0.0172(10) 0.0306(12) 0.0297(12) 0.0087(9) 0.0030(9) -0.0002(9)
C60 0.0239(12) 0.0348(13) 0.0320(13) 0.0097(10) 0.0009(10) 0.0006(10)
C61 0.0264(13) 0.0449(15) 0.0319(13) 0.0060(11) -0.0025(10) 0.0001(11)
C62 0.0520(19) 0.0442(17) 0.060(2) -0.0122(15) -0.0009(15) -0.0070(14)
N5A 0.071(3) 0.141(5) 0.064(3) -0.010(3) 0.015(2) 0.007(3)
C63A 0.052(3) 0.123(5) 0.045(3) 0.010(3) 0.005(2) 0.019(3)
C64A 0.069(3) 0.115(5) 0.068(3) 0.039(3) 0.028(3) 0.038(3)
N6 0.098(3) 0.072(3) 0.133(4) 0.024(3) -0.017(3) 0.021(2)
C65 0.105(4) 0.043(2) 0.090(3) 0.018(2) -0.035(3) 0.017(2)
C66 0.109(3) 0.061(2) 0.049(2) 0.0213(17) 0.017(2) 0.044(2)
N7A 0.061(3) 0.061(3) 0.090(3) -0.012(2) -0.015(2) 0.011(2)
C67A 0.048(2) 0.042(2) 0.047(2) -0.0019(17) -0.0014(18) -0.0054(18)
C68A 0.078(4) 0.073(3) 0.094(4) 0.018(3) 0.019(3) 0.030(3)

loop_
_atom_type_symbol
_atom_type_description
_atom_type_scat_dispersion_real
_atom_type_scat_dispersion_imag
_atom_type_scat_source
C C 0.0033 0.0016 'International Tables Vol C Tables 4.2.6.8 and 6.1.1.4'
H H 0.0000 0.0000 'International Tables Vol C Tables 4.2.6.8 and 6.1.1.4'
N N 0.0061 0.0033 'International Tables Vol C Tables 4.2.6.8 and 6.1.1.4'
O O 0.0106 0.0060 'International Tables Vol C Tables 4.2.6.8 and 6.1.1.4'
F F 0.0171 0.0103 'International Tables Vol C Tables 4.2.6.8 and 6.1.1.4'
P P 0.1023 0.0942 'International Tables Vol C Tables 4.2.6.8 and 6.1.1.4'

loop_
_geom_angle_atom_site_label_1
_geom_angle_atom_site_label_2
_geom_angle_atom_site_label_3
_geom_angle
F4B P1 F3B 97.4(6)
F1A P1 F5A 95.2(3)
F1A P1 F2A 92.9(3)
F5A P1 F2A 93.8(4)
F4B P1 F2B 97.4(6)
F3B P1 F2B 93.9(6)
F1A P1 F6A 91.9(3)
F5A P1 F6A 89.9(2)
F2A P1 F6A 173.6(4)
F1A P1 F4A 91.5(3)
F5A P1 F4A 173.0(3)
F2A P1 F4A 87.6(4)
F6A P1 F4A 88.1(3)
F4B P1 F6B 92.2(5)
F3B P1 F6B 89.4(4)
F2B P1 F6B 169.4(6)
F4B P1 F1B 90.4(5)
F3B P1 F1B 171.4(5)
F2B P1 F1B 88.4(6)
F6B P1 F1B 86.9(4)
F1A P1 F3A 176.7(2)
F5A P1 F3A 88.0(2)
F2A P1 F3A 87.0(3)
F6A P1 F3A 88.0(3)
F4A P1 F3A 85.2(2)
F1B P1 F3A 146.6(4)
F4B P1 F5B 175.1(5)
F3B P1 F5B 87.1(4)
F2B P1 F5B 83.9(5)
F6B P1 F5B 86.2(4)
F1B P1 F5B 84.9(4)
F11 P2 F12 90.78(16)
F11 P2 F7 90.70(14)
F12 P2 F7 178.50(14)
F11 P2 F10 90.74(12)
F12 P2 F10 90.70(12)
F7 P2 F10 89.57(11)
F11 P2 F9 90.03(12)
F12 P2 F9 89.62(12)
F7 P2 F9 90.09(12)
F10 P2 F9 179.16(12)
F11 P2 F8 179.54(16)
F12 P2 F8 89.68(13)
F7 P2 F8 88.85(11)
F10 P2 F8 89.29(10)
F9 P2 F8 89.94(10)
C1 O1 C13 116.8(2)
C14 O2 C15 112.9(3)
C16 O3 C17A 106.4(4)
C16 O3 C17B 142.4(6)
C18 O4 C19A 110.4(3)
C18 O4 C19B 96.2(6)
C7 O5 C20A 116.3(2)
C7 O5 C20B 125.7(5)
C3 O6 C21 116.8(2)
C22A O7A C23A 109.9(3)
C25 O8A C24A 112.3(3)
C22B O7B C23B 109.4(9)
C24B O8B C25 105.3(10)
C27 O9 C26 113.2(2)
C9 O10 C28 118.0(2)
C30 O11 C29 114.22(17)
C41 O13 C40 114.89(18)
C31 N1 C39 116.90(19)
C42 N2 C50 117.2(2)
O1 C1 C2 124.0(2)
O1 C1 C6 115.5(2)
C2 C1 C6 120.6(2)
C1 C2 C3 119.3(2)
O6 C3 C4 124.6(2)
O6 C3 C2 114.2(2)
C4 C3 C2 121.2(2)
C3 C4 C5 118.6(2)
C6 C5 C4 120.4(2)
C6 C5 C29 120.0(2)
C4 C5 C29 119.5(2)
C5 C6 C1 119.8(2)
O5 C7 C12 122.8(2)
O5 C7 C8 116.5(2)
C12 C7 C8 120.7(2)
C9 C8 C7 118.6(2)
O10 C9 C8 123.6(2)
O10 C9 C10 115.1(2)
C8 C9 C10 121.3(2)
C11 C10 C9 119.6(2)
C10 C11 C12 120.1(2)
C10 C11 C40 120.1(2)
C12 C11 C40 119.8(2)
C7 C12 C11 119.8(2)
O1 C13 C14 108.1(3)
O2 C14 C13 107.4(3)
C16 C15 O2 108.7(3)
O3 C16 C15 109.8(4)
O3 C17A C18 107.8(5)
C18 C17B O3 90.8(13)
O4 C18 C17A 105.9(4)
O4 C18 C17B 115.0(6)
O4 C19A C20A 112.1(3)
O5 C20A C19A 106.9(3)
O4 C19B C20B 104.2(10)
C19B C20B O5 111.8(10)
O6 C21 C22A 103.9(3)
O6 C21 C22B 131.4(6)
O7A C22A C21 110.3(3)
O7A C23A C24A 110.7(3)
O8A C24A C23A 110.0(3)
O7B C22B C21 105.2(9)
O7B C23B C24B 109.8(12)
O8B C24B C23B 111.3(13)
O8A C25 C26 111.0(3)
C26 C25 O8B 92.7(4)
O9 C26 C25 106.5(2)
O9 C27 C28 107.3(2)
O10 C28 C27 106.8(2)
O11 C29 C5 107.67(17)
O12 C30 O11 123.9(2)
O12 C30 C31 122.9(2)
O11 C30 C31 113.17(18)
N1 C31 C32 124.3(2)
N1 C31 C30 118.34(19)
C32 C31 C30 117.4(2)
C33 C32 C31 118.9(2)
C32 C33 C34 119.2(2)
C33 C34 C39 117.5(2)
C33 C34 C35 123.1(2)
C39 C34 C35 119.4(2)
C36 C35 C34 120.8(2)
C35 C36 C37 119.8(2)
C38 C37 C36 120.5(2)
C37 C38 C39 120.9(2)
N1 C39 C38 118.4(2)
N1 C39 C34 123.0(2)
C38 C39 C34 118.6(2)
O13 C40 C11 106.83(18)
O14 C41 O13 124.5(2)
O14 C41 C42 122.8(2)
O13 C41 C42 112.68(19)
N2 C42 C43 124.1(2)
N2 C42 C41 118.3(2)
C43 C42 C41 117.5(2)
C44 C43 C42 118.9(2)
C43 C44 C45 119.6(2)
C44 C45 C46 123.9(2)
C44 C45 C50 117.5(2)
C46 C45 C50 118.6(2)
C47 C46 C45 120.9(3)
C46 C47 C48 120.3(3)
C49 C48 C47 120.8(3)
C48 C49 C50 120.5(2)
N2 C50 C49 118.5(2)
N2 C50 C45 122.6(2)
C49 C50 C45 118.8(2)
C55 N3 C51 120.2(2)
C55 N3 C56 120.8(2)
C51 N3 C56 118.9(2)
C57 N4 C61 120.4(2)
C57 N4 C62 119.5(2)
C61 N4 C62 120.1(2)
N3 C51 C52 120.3(3)
C51 C52 C53 121.2(2)
C54 C53 C52 116.9(2)
C54 C53 C59 121.6(2)
C52 C53 C59 121.5(2)
C55 C54 C53 120.2(2)
N3 C55 C54 121.1(2)
N4 C57 C58 120.5(2)
C57 C58 C59 120.4(2)
C60 C59 C58 117.6(2)
C60 C59 C53 121.0(2)
C58 C59 C53 121.4(2)
C61 C60 C59 120.1(2)
N4 C61 C60 120.9(2)
N5A C63A C64A 179.0(6)
N6 C65 C66 173.4(6)
N7A C67A C68A 179.7(6)
C68B C67B N7B 169(3)

loop_
_geom_bond_atom_site_label_1
_geom_bond_atom_site_label_2
_geom_bond_distance
P1 F4B 1.447(8)
P1 F3B 1.520(5)
P1 F1A 1.525(3)
P1 F5A 1.548(3)
P1 F2A 1.555(9)
P1 F2B 1.576(15)
P1 F6A 1.587(4)
P1 F4A 1.636(5)
P1 F6B 1.637(7)
P1 F1B 1.642(6)
P1 F3A 1.656(4)
P1 F5B 1.698(6)
P2 F11 1.582(2)
P2 F12 1.585(2)
P2 F7 1.594(2)
P2 F10 1.6015(19)
P2 F9 1.605(2)
P2 F8 1.6082(19)
O1 C1 1.376(3)
O1 C13 1.424(3)
O2 C14 1.375(4)
O2 C15 1.427(4)
O3 C16 1.385(6)
O3 C17A 1.455(6)
O3 C17B 1.76(2)
O4 C18 1.451(4)
O4 C19A 1.472(5)
O4 C19B 1.489(15)
O5 C7 1.369(3)
O5 C20A 1.410(4)
O5 C20B 1.566(13)
O6 C3 1.363(3)
O6 C21 1.418(4)
O7A C22A 1.419(5)
O7A C23A 1.427(4)
O8A C25 1.396(4)
O8A C24A 1.436(4)
O7B C22B 1.425(15)
O7B C23B 1.445(15)
O8B C24B 1.404(18)
O8B C25 1.777(10)
O9 C27 1.413(3)
O9 C26 1.422(3)
O10 C9 1.372(3)
O10 C28 1.433(3)
O11 C30 1.337(3)
O11 C29 1.457(3)
O12 C30 1.204(3)
O13 C41 1.333(3)
O13 C40 1.461(3)
O14 C41 1.206(3)
N1 C31 1.322(3)
N1 C39 1.365(3)
N2 C42 1.320(3)
N2 C50 1.366(3)
C1 C2 1.377(4)
C1 C6 1.394(3)
C2 C3 1.395(4)
C3 C4 1.390(3)
C4 C5 1.399(3)
C5 C6 1.389(3)
C5 C29 1.498(3)
C7 C12 1.391(4)
C7 C8 1.395(3)
C8 C9 1.387(4)
C9 C10 1.392(4)
C10 C11 1.384(3)
C11 C12 1.392(4)
C11 C40 1.507(3)
C13 C14 1.504(5)
C15 C16 1.419(6)
C17A C18 1.464(8)
C17B C18 1.54(2)
C19A C20A 1.504(5)
C19B C20B 1.530(17)
C21 C22A 1.520(4)
C21 C22B 1.587(13)
C23A C24A 1.500(5)
C23B C24B 1.50(2)
C25 C26 1.511(4)
C27 C28 1.505(4)
C30 C31 1.505(3)
C31 C32 1.408(3)
C32 C33 1.363(3)
C33 C34 1.412(3)
C34 C39 1.415(3)
C34 C35 1.417(3)
C35 C36 1.365(4)
C36 C37 1.415(4)
C37 C38 1.365(3)
C38 C39 1.415(3)
C41 C42 1.507(3)
C42 C43 1.410(3)
C43 C44 1.364(4)
C44 C45 1.403(4)
C45 C46 1.421(4)
C45 C50 1.425(3)
C46 C47 1.359(4)
C47 C48 1.410(4)
C48 C49 1.361(4)
C49 C50 1.420(3)
N3 C55 1.345(4)
N3 C51 1.350(3)
N3 C56 1.485(4)
N4 C57 1.348(3)
N4 C61 1.350(3)
N4 C62 1.477(4)
C51 C52 1.371(4)
C52 C53 1.397(3)
C53 C54 1.395(3)
C53 C59 1.479(3)
C54 C55 1.377(4)
C57 C58 1.372(4)
C58 C59 1.400(3)
C59 C60 1.390(3)
C60 C61 1.374(4)
N5A C63A 1.147(7)
C63A C64A 1.496(8)
N6 C65 1.170(6)
C65 C66 1.408(6)
N7A C67A 1.111(5)
C67A C68A 1.447(7)
N7B C67B 1.38(3)
C67B C68B 1.19(4)
